data_8102065
loop_
_publ_author_name
'Wen, P.-H.'
'Feng, Q.'

_publ_section_title
;
Crystal structure of (N^1^E,N^2^E)-N^1^,N^2^-bis(5-hydroxymethyl-2-
methyl-3-oxopyridinio-4-ylmethylene)ethane-1,2-diamine-nickel(II) 
dihydrochloride, [Ni(C~18~H~22~N~4~O~4~)]Cl~2~
;
_journal_issue 4
_journal_name_full 'Zeitschrift f\"ur Kristallographie - New Crystal Structures'
_journal_page_first 501
_journal_page_last 502
_journal_volume 221
_journal_year 2006
_chemical_compound_source 'See text'
_chemical_formula_moiety 'C18 H22 N4 Ni O4, 2(Cl)'
_chemical_formula_sum 'C18 H22 Cl2 N4 Ni O4'
_chemical_formula_weight 487.99
_chemical_name_systematic
;
(N^1^E,N^2^E)-N^1^,N^2^-bis(5-hydroxymethy-2-methyl-idin-3-
pyrolate-4-ylmethylene)ethane-1,2-diamine nickel(II) dihydrochloride 
;
_space_group_IT_number 15
_symmetry_cell_setting monoclinic
_symmetry_space_group_name_Hall '-C 2yc'
_symmetry_space_group_name_H-M 'C 1 2/c 1'
_atom_sites_solution_hydrogens geom
_atom_sites_solution_primary direct
_atom_sites_solution_secondary difmap
_audit_creation_method SHELXL-97
_cell_angle_alpha 90.00
_cell_angle_beta 111.4580(10)
_cell_angle_gamma 90.00
_cell_formula_units_Z 4
_cell_length_a 10.4852(3)
_cell_length_b 18.6442(4)
_cell_length_c 10.8653(3)
_cell_measurement_reflns_used 2972
_cell_measurement_temperature 296(2)
_cell_measurement_theta_max 25
_cell_measurement_theta_min 2.5
_cell_volume 1976.81(9)
_computing_cell_refinement 'Bruker SMART'
_computing_data_collection 'Bruker SMART'
_computing_data_reduction 'Bruker SAINT'
_computing_molecular_graphics 'Bruker SHELXTL'
_computing_publication_material 'Bruker SHELXTL'
_computing_structure_refinement 'SHELXL-97 (Sheldrick, 1997)'
_computing_structure_solution 'SHELXS-97 (Sheldrick, 1990)'
_diffrn_ambient_temperature 296(2)
_diffrn_measured_fraction_theta_full 0.992
_diffrn_measured_fraction_theta_max 0.992
_diffrn_measurement_device_type 'Bruker SMART CCD'
_diffrn_measurement_method phi/omega
_diffrn_radiation_monochromator graphite
_diffrn_radiation_source 'fine-focus sealed tube'
_diffrn_radiation_type MoK\a
_diffrn_radiation_wavelength 0.71073
_diffrn_reflns_av_R_equivalents 0.0660
_diffrn_reflns_av_sigmaI/netI 0.0468
_diffrn_reflns_limit_h_max 12
_diffrn_reflns_limit_h_min -12
_diffrn_reflns_limit_k_max 22
_diffrn_reflns_limit_k_min -22
_diffrn_reflns_limit_l_max 12
_diffrn_reflns_limit_l_min -12
_diffrn_reflns_number 8874
_diffrn_reflns_theta_full 25.10
_diffrn_reflns_theta_max 25.10
_diffrn_reflns_theta_min 2.97
_diffrn_standards_decay_% 0
_diffrn_standards_interval_count 0
_diffrn_standards_interval_time 0
_diffrn_standards_number 0
_exptl_absorpt_coefficient_mu 1.286
_exptl_absorpt_correction_T_max 0.8822
_exptl_absorpt_correction_T_min 0.5953
_exptl_absorpt_correction_type empirical
_exptl_absorpt_process_details 'SADABS (Bruker, 1996)'
_exptl_crystal_colour red
_exptl_crystal_density_diffrn 1.640
_exptl_crystal_density_meas ?
_exptl_crystal_density_method 'not measured'
_exptl_crystal_description sheet
_exptl_crystal_F_000 1008.0
_exptl_crystal_size_max 0.45
_exptl_crystal_size_mid 0.12
_exptl_crystal_size_min 0.10
_refine_diff_density_max 0.280
_refine_diff_density_min -0.308
_refine_diff_density_rms 0.070
_refine_ls_extinction_coef 0.0192(14)
_refine_ls_extinction_expression Fc^*^=kFc[1+0.001xFc^2^\l^3^/sin(2\q)]^-1/4^
_refine_ls_extinction_method SHELXL
_refine_ls_goodness_of_fit_ref 0.994
_refine_ls_hydrogen_treatment constr
_refine_ls_matrix_type full
_refine_ls_number_parameters 132
_refine_ls_number_reflns 1770
_refine_ls_number_restraints 0
_refine_ls_restrained_S_all 0.994
_refine_ls_R_factor_all 0.0401
_refine_ls_R_factor_gt 0.0325
_refine_ls_shift/su_max 0.001
_refine_ls_shift/su_mean 0.000
_refine_ls_structure_factor_coef Fsqd
_refine_ls_weighting_details 'calc w=1/[\s^2^(Fo^2^)+(0.0420P)^2^+0.0000P] where P=(Fo^2^+2Fc^2^)/3'
_refine_ls_weighting_scheme calc
_refine_ls_wR_factor_gt 0.0736
_refine_ls_wR_factor_ref 0.0764
_reflns_number_gt 1438
_reflns_number_total 1770
_reflns_threshold_expression >2sigma(I)
_cod_data_source_file 1267-1899.cff
_cod_data_source_block 05oc48m-1
_cod_depositor_comments
;
The following automatic conversions were performed:
'_symmetry_cell_setting' value 'Monoclinic' changed to 'monoclinic'
according to '/home/saulius/struct/CIF-dictionaries/cif_core.dic'
dictionary named 'cif_core.dic' version 2.4.1 from 2010-06-29.

Automatic conversion script
Id: cif_fix_enum 1555 2011-01-17 13:19:09Z saulius 

The following automatic conversions were performed:

'_exptl_crystal_density_meas' value 'none' was changed to '?' - the
value is perceived as not measured.

Automatic conversion script
Id: cif_fix_values 3008 2015-01-20 13:52:24Z robertas 
;
_cod_original_sg_symbol_H-M C12/c1
_cod_database_code 8102065

loop_
_symmetry_equiv_pos_as_xyz
'x, y, z'
'-x, y, -z+1/2'
'x+1/2, y+1/2, z'
'-x+1/2, y+1/2, -z+1/2'
'-x, -y, -z'
'x, -y, z-1/2'
'-x+1/2, -y+1/2, -z'
'x+1/2, -y+1/2, z-1/2'

loop_
_atom_site_label
_atom_site_type_symbol
_atom_site_fract_x
_atom_site_fract_y
_atom_site_fract_z
_atom_site_U_iso_or_equiv
_atom_site_adp_type
_atom_site_occupancy
_atom_site_symmetry_multiplicity
_atom_site_Wyckoff_symbol
_atom_site_calc_flag
_atom_site_refinement_flags
_atom_site_disorder_assembly
_atom_site_disorder_group
Ni1 Ni 0.5000 0.29257(2) -0.2500 0.02815(16) Uani 1 4 e d S . .
Cl Cl 0.74374(8) 0.03340(3) 0.38102(6) 0.0514(2) Uani 1 8 f d . . .
O1 O 0.54041(17) 0.21998(8) -0.12708(14) 0.0349(4) Uani 1 8 f d . . .
O2 O 0.7222(3) 0.34372(11) 0.42379(17) 0.0861(9) Uani 1 8 f d . . .
N1 N 0.55523(19) 0.36449(9) -0.12519(16) 0.0292(4) Uani 1 8 f d . . .
N2 N 0.6431(2) 0.16594(10) 0.20534(17) 0.0349(5) Uani 1 8 f d . . .
C1 C 0.5810(2) 0.22677(12) 0.0010(2) 0.0301(5) Uani 1 8 f d . . .
C2 C 0.5962(2) 0.16168(11) 0.0746(2) 0.0313(5) Uani 1 8 f d . . .
C3 C 0.6755(3) 0.22725(13) 0.2757(2) 0.0366(6) Uani 1 8 f d . . .
H3A H 0.7084 0.2258 0.3676 0.044 Uiso 1 8 f calc R . .
C4 C 0.6599(2) 0.29132(12) 0.2119(2) 0.0333(6) Uani 1 8 f d . . .
C5 C 0.6121(2) 0.29159(11) 0.0714(2) 0.0288(5) Uani 1 8 f d . . .
C6 C 0.5988(2) 0.35868(12) 0.0021(2) 0.0330(6) Uani 1 8 f d . . .
C7 C 0.5558(2) 0.43630(12) -0.1820(2) 0.0359(6) Uani 1 8 f d . . .
H7A H 0.6441 0.4459 -0.1884 0.043 Uiso 1 8 f calc R . .
H7B H 0.5380 0.4729 -0.1269 0.043 Uiso 1 8 f calc R . .
C8 C 0.5623(3) 0.09026(12) 0.0100(2) 0.0448(7) Uani 1 8 f d . . .
H8A H 0.5802 0.0537 0.0764 0.067 Uiso 1 8 f calc R . .
H8B H 0.6178 0.0818 -0.0420 0.067 Uiso 1 8 f calc R . .
H8C H 0.4673 0.0891 -0.0462 0.067 Uiso 1 8 f calc R . .
C9 C 0.6957(3) 0.35952(14) 0.2905(2) 0.0506(8) Uani 1 8 f d . . .
H9A H 0.7759 0.3812 0.2814 0.061 Uiso 1 8 f calc R . .
H9B H 0.6203 0.3932 0.2579 0.061 Uiso 1 8 f calc R . .
H6A H 0.6212 0.4053 0.0566 0.080 Uiso 1 8 f d . . .
H2A H 0.7402 0.3791 0.4716 0.080 Uiso 1 8 f d . . .
H2B H 0.6586 0.1227 0.2526 0.080 Uiso 1 8 f d . . .

loop_
_atom_site_aniso_label
_atom_site_aniso_U_11
_atom_site_aniso_U_22
_atom_site_aniso_U_33
_atom_site_aniso_U_23
_atom_site_aniso_U_13
_atom_site_aniso_U_12
Ni1 0.0413(3) 0.0231(2) 0.0156(2) 0.000 0.00520(17) 0.000
Cl 0.0867(5) 0.0344(4) 0.0351(4) 0.0108(3) 0.0246(3) 0.0088(3)
O1 0.0571(10) 0.0252(8) 0.0169(8) 0.0008(6) 0.0069(7) 0.0002(7)
O2 0.180(3) 0.0480(13) 0.0234(10) -0.0054(9) 0.0288(13) -0.0224(14)
N1 0.0423(11) 0.0231(10) 0.0190(10) 0.0017(7) 0.0072(8) -0.0004(8)
N2 0.0484(12) 0.0296(11) 0.0258(11) 0.0064(8) 0.0124(9) 0.0028(9)
C1 0.0344(12) 0.0312(13) 0.0224(12) 0.0018(9) 0.0078(10) 0.0023(10)
C2 0.0395(13) 0.0286(13) 0.0234(12) 0.0048(9) 0.0085(10) 0.0028(10)
C3 0.0517(15) 0.0367(14) 0.0169(11) 0.0025(9) 0.0075(10) -0.0028(11)
C4 0.0427(14) 0.0331(13) 0.0215(12) 0.0014(9) 0.0088(10) -0.0018(11)
C5 0.0367(12) 0.0274(12) 0.0196(11) 0.0014(9) 0.0070(9) -0.0012(10)
C6 0.0445(14) 0.0295(13) 0.0215(12) -0.0014(9) 0.0080(10) -0.0028(10)
C7 0.0580(16) 0.0232(12) 0.0207(11) 0.0002(9) 0.0078(11) -0.0039(11)
C8 0.0647(17) 0.0285(14) 0.0360(14) 0.0017(11) 0.0120(13) 0.0037(12)
C9 0.086(2) 0.0408(15) 0.0162(12) -0.0017(10) 0.0088(13) -0.0117(14)

loop_
_atom_type_symbol
_atom_type_description
_atom_type_scat_dispersion_real
_atom_type_scat_dispersion_imag
_atom_type_scat_source
C C 0.0033 0.0016 'International Tables Vol C Tables 4.2.6.8 and 6.1.1.4'
H H 0.0000 0.0000 'International Tables Vol C Tables 4.2.6.8 and 6.1.1.4'
N N 0.0061 0.0033 'International Tables Vol C Tables 4.2.6.8 and 6.1.1.4'
O O 0.0106 0.0060 'International Tables Vol C Tables 4.2.6.8 and 6.1.1.4'
Ni Ni 0.3393 1.1124 'International Tables Vol C Tables 4.2.6.8 and 6.1.1.4'
Cl Cl 0.1484 0.1585 'International Tables Vol C Tables 4.2.6.8 and 6.1.1.4'

loop_
_geom_angle_atom_site_label_1
_geom_angle_atom_site_label_2
_geom_angle_atom_site_label_3
_geom_angle
_geom_angle_site_symmetry_1
_geom_angle_site_symmetry_3
_geom_angle_publ_flag
O1 Ni1 O1 85.21(9) 2_654 . ?
O1 Ni1 N1 175.34(8) 2_654 . ?
O1 Ni1 N1 94.25(7) . . ?
O1 Ni1 N1 94.25(7) 2_654 2_654 ?
O1 Ni1 N1 175.34(8) . 2_654 ?
N1 Ni1 N1 86.66(10) . 2_654 ?
C1 O1 Ni1 127.03(14) . . ?
C9 O2 H2A 113.5 . . ?
C6 N1 C7 118.03(18) . . ?
C6 N1 Ni1 128.25(15) . . ?
C7 N1 Ni1 113.61(13) . . ?
C2 N2 C3 125.24(19) . . ?
C2 N2 H2B 117.2 . . ?
C3 N2 H2B 117.5 . . ?
O1 C1 C5 125.8(2) . . ?
O1 C1 C2 116.11(19) . . ?
C5 C1 C2 118.1(2) . . ?
N2 C2 C1 118.0(2) . . ?
N2 C2 C8 119.40(19) . . ?
C1 C2 C8 122.6(2) . . ?
N2 C3 C4 119.8(2) . . ?
N2 C3 H3A 120.1 . . ?
C4 C3 H3A 120.1 . . ?
C3 C4 C5 118.7(2) . . ?
C3 C4 C9 119.7(2) . . ?
C5 C4 C9 121.63(19) . . ?
C1 C5 C4 120.1(2) . . ?
C1 C5 C6 120.3(2) . . ?
C4 C5 C6 119.54(19) . . ?
N1 C6 C5 124.1(2) . . ?
N1 C6 H6A 117.5 . . ?
C5 C6 H6A 118.3 . . ?
N1 C7 C7 106.77(13) . 2_654 ?
N1 C7 H7A 110.4 . . ?
C7 C7 H7A 110.4 2_654 . ?
N1 C7 H7B 110.4 . . ?
C7 C7 H7B 110.4 2_654 . ?
H7A C7 H7B 108.6 . . ?
C2 C8 H8A 109.5 . . ?
C2 C8 H8B 109.5 . . ?
H8A C8 H8B 109.5 . . ?
C2 C8 H8C 109.5 . . ?
H8A C8 H8C 109.5 . . ?
H8B C8 H8C 109.5 . . ?
O2 C9 C4 108.9(2) . . ?
O2 C9 H9A 109.9 . . ?
C4 C9 H9A 109.9 . . ?
O2 C9 H9B 109.9 . . ?
C4 C9 H9B 109.9 . . ?
H9A C9 H9B 108.3 . . ?

loop_
_geom_bond_atom_site_label_1
_geom_bond_atom_site_label_2
_geom_bond_distance
_geom_bond_site_symmetry_2
_geom_bond_publ_flag
Ni1 O1 1.8387(15) 2_654 ?
Ni1 O1 1.8387(15) . ?
Ni1 N1 1.8432(17) . ?
Ni1 N1 1.8432(17) 2_654 ?
O1 C1 1.304(2) . ?
O2 C9 1.403(3) . ?
O2 H2A 0.8183 . ?
N1 C6 1.293(3) . ?
N1 C7 1.475(3) . ?
N2 C2 1.325(3) . ?
N2 C3 1.348(3) . ?
N2 H2B 0.9376 . ?
C1 C5 1.403(3) . ?
C1 C2 1.430(3) . ?
C2 C8 1.486(3) . ?
C3 C4 1.361(3) . ?
C3 H3A 0.9300 . ?
C4 C5 1.422(3) . ?
C4 C9 1.501(3) . ?
C5 C6 1.440(3) . ?
C6 H6A 1.0294 . ?
C7 C7 1.512(4) 2_654 ?
C7 H7A 0.9700 . ?
C7 H7B 0.9700 . ?
C8 H8A 0.9600 . ?
C8 H8B 0.9600 . ?
C8 H8C 0.9600 . ?
C9 H9A 0.9700 . ?
C9 H9B 0.9700 . ?

loop_
_geom_hbond_atom_site_label_D
_geom_hbond_atom_site_label_H
_geom_hbond_atom_site_label_A
_geom_hbond_distance_DH
_geom_hbond_distance_HA
_geom_hbond_distance_DA
_geom_hbond_angle_DHA
_geom_hbond_site_symmetry_A
N2 H2B Cl 0.94 2.15 3.0642(19) 166.1 .
O2 H2A Cl 0.82 2.25 3.053(2) 167.8 7_656
